data_7042947
loop_
_publ_author_name
'Qiu, Chaoqun'
'He, Zhangzhen'
'Cui, Meiyan'
'Chen, Sihuai'

_publ_section_title
;
 Synthesis and magnetic properties of two isostructural fluorophosphates
 BaMPO4F (M = Cu, Co) with a tunnel structure
;
_journal_name_full 'Dalton Trans.'
_journal_paper_doi 10.1039/C7DT01408B
_journal_year 2017
_chemical_absolute_configuration s
_chemical_formula_moiety 'Ba Cu F O4 P'
_chemical_formula_sum 'Ba Cu F O4 P'
_chemical_formula_weight 314.85
_space_group_crystal_system orthorhombic
_space_group_IT_number 19
_space_group_name_Hall 'P 2ac 2ab'
_space_group_name_H-M_alt 'P 21 21 21'
_symmetry_space_group_name_Hall 'P 2ac 2ab'
_symmetry_space_group_name_H-M 'P 21 21 21'
_audit_creation_method SHELXL-2014/7
_audit_update_record
;
2017-05-03 deposited with the CCDC.
2017-05-15 downloaded from the CCDC.
;
_cell_angle_alpha 90
_cell_angle_beta 90
_cell_angle_gamma 90
_cell_formula_units_Z 4
_cell_length_a 4.9167(2)
_cell_length_b 8.8988(6)
_cell_length_c 9.4929(6)
_cell_measurement_reflns_used 1379
_cell_measurement_temperature 293(2)
_cell_measurement_theta_max 27.4739
_cell_measurement_theta_min 2.1454
_cell_volume 415.34(4)
_computing_cell_refinement 'Bruker XSCANS'
_computing_data_collection 'Bruker XSCANS'
_computing_data_reduction 'Bruker SHELXTL'
_computing_molecular_graphics 'Bruker SHELXTL'
_computing_publication_material 'Bruker SHELXTL'
_computing_structure_refinement 'SHELXL-2014/7 (Sheldrick, 2014)'
_computing_structure_solution 'Bruker SHELXTL'
_diffrn_ambient_temperature 293(2)
_diffrn_measured_fraction_theta_full 0.955
_diffrn_measured_fraction_theta_max 0.964
_diffrn_measurement_device_type 'Bruker P4'
_diffrn_measurement_method '\w scans'
_diffrn_radiation_type MoK\a
_diffrn_radiation_wavelength 0.71073
_diffrn_reflns_av_R_equivalents 0.0334
_diffrn_reflns_av_unetI/netI 0.0212
_diffrn_reflns_Laue_measured_fraction_full 0.955
_diffrn_reflns_Laue_measured_fraction_max 0.964
_diffrn_reflns_limit_h_max 5
_diffrn_reflns_limit_h_min -6
_diffrn_reflns_limit_k_max 11
_diffrn_reflns_limit_k_min -11
_diffrn_reflns_limit_l_max 11
_diffrn_reflns_limit_l_min -12
_diffrn_reflns_number 2456
_diffrn_reflns_point_group_measured_fraction_full 0.968
_diffrn_reflns_point_group_measured_fraction_max 0.975
_diffrn_reflns_theta_full 25.242
_diffrn_reflns_theta_max 27.468
_diffrn_reflns_theta_min 3.138
_exptl_absorpt_coefficient_mu 14.852
_exptl_absorpt_correction_T_max 0.476
_exptl_absorpt_correction_T_min 0.183
_exptl_absorpt_correction_type multi-scan
_exptl_crystal_colour 'Light Blue'
_exptl_crystal_density_diffrn 5.035
_exptl_crystal_description Prism
_exptl_crystal_F_000 564.0
_exptl_crystal_size_max 0.2
_exptl_crystal_size_mid 0.1
_exptl_crystal_size_min 0.05
_refine_diff_density_max 1.203
_refine_diff_density_min -1.207
_refine_diff_density_rms 0.313
_refine_ls_abs_structure_details
;
 Refined as an inversion twin.
;
_refine_ls_abs_structure_Flack 0.46(3)
_refine_ls_extinction_coef 0.0106(17)
_refine_ls_extinction_expression Fc^*^=kFc[1+0.001xFc^2^\l^3^/sin(2\q)]^-1/4^
_refine_ls_extinction_method 'SHELXL-2014/7 (Sheldrick 2014'
_refine_ls_goodness_of_fit_ref 1.184
_refine_ls_hydrogen_treatment undef
_refine_ls_matrix_type full
_refine_ls_number_parameters 75
_refine_ls_number_reflns 951
_refine_ls_number_restraints 0
_refine_ls_restrained_S_all 1.184
_refine_ls_R_factor_all 0.0255
_refine_ls_R_factor_gt 0.0251
_refine_ls_shift/su_max 0.001
_refine_ls_shift/su_mean 0.000
_refine_ls_structure_factor_coef Fsqd
_refine_ls_weighting_details 'w=1/[\s^2^(Fo^2^)+(0.0468P)^2^] where P=(Fo^2^+2Fc^2^)/3'
_refine_ls_weighting_scheme calc
_refine_ls_wR_factor_gt 0.0645
_refine_ls_wR_factor_ref 0.0646
_reflns_Friedel_coverage 0.647
_reflns_Friedel_fraction_full 0.989
_reflns_Friedel_fraction_max 0.992
_reflns_number_gt 881
_reflns_number_total 950
_reflns_threshold_expression 'I > 2\s(I)'
_cod_data_source_file c7dt01408b2.cif
_cod_data_source_block 1
_cod_depositor_comments
;
The following automatic conversions were performed:

'_exptl_absorpt_correction_type' value 'Multi-scan' changed to
'multi-scan' according to
/home/data/users/saulius/crontab/automatic-downloads/rss-feeds/RSC/lib/dictionaries/cif_core.dic
dictionary named 'cif_core.dic' version 2.4.2 from 2011-04-26.

Automatic conversion script
Id: cif_fix_values 4973 2017-02-22 13:04:09Z antanas 
;
_cod_database_code 7042947
_shelx_shelxl_version_number 2014/7
_shelx_space_group_comment
;
The symmetry employed for this shelxl refinement is uniquely defined
by the following loop, which should always be used as a source of
symmetry information in preference to the above space-group names.
They are only intended as comments.
;

loop_
_space_group_symop_operation_xyz
'x, y, z'
'-x+1/2, -y, z+1/2'
'-x, y+1/2, -z+1/2'
'x+1/2, -y+1/2, -z'

loop_
_atom_site_label
_atom_site_type_symbol
_atom_site_fract_x
_atom_site_fract_y
_atom_site_fract_z
_atom_site_U_iso_or_equiv
_atom_site_adp_type
_atom_site_occupancy
_atom_site_site_symmetry_order
_atom_site_calc_flag
Ba1 Ba -0.01580(9) 0.76186(5) 0.80739(3) 0.0111(2) Uani 1 1 d
Cu1 Cu -0.01216(19) 0.54789(8) 0.40552(7) 0.0085(2) Uani 1 1 d
P1 P 0.4570(4) 0.57935(19) 0.58958(16) 0.0066(3) Uani 1 1 d
O1 O 0.5366(9) 0.7404(5) 0.6292(5) 0.0123(9) Uani 1 1 d
F1 F 0.0168(9) 0.3329(4) 0.4239(4) 0.0135(8) Uani 1 1 d
O2 O 0.5828(11) 0.4727(5) 0.6983(4) 0.0121(10) Uani 1 1 d
O3 O 0.5479(9) 0.5372(5) 0.4397(4) 0.0099(9) Uani 1 1 d
O4 O 0.1440(10) 0.5627(6) 0.5991(4) 0.0105(9) Uani 1 1 d

loop_
_atom_site_aniso_label
_atom_site_aniso_U_11
_atom_site_aniso_U_22
_atom_site_aniso_U_33
_atom_site_aniso_U_23
_atom_site_aniso_U_13
_atom_site_aniso_U_12
Ba1 0.0145(3) 0.0110(3) 0.0077(3) -0.00108(11) -0.00025(12) 0.00005(16)
Cu1 0.0123(4) 0.0066(4) 0.0065(3) -0.0003(2) -0.0011(3) 0.0000(3)
P1 0.0089(8) 0.0060(7) 0.0049(7) -0.0005(5) 0.0014(6) -0.0010(7)
O1 0.016(2) 0.008(2) 0.013(2) 0.0000(15) 0.0004(17) 0.003(2)
F1 0.020(2) 0.0098(18) 0.0108(14) 0.0009(12) -0.0011(17) 0.0035(17)
O2 0.019(2) 0.011(2) 0.006(2) 0.0025(16) -0.0003(16) 0.006(2)
O3 0.009(2) 0.014(2) 0.0063(17) -0.0007(16) 0.0027(16) 0.0015(19)
O4 0.010(2) 0.014(2) 0.0071(17) -0.0037(16) -0.0003(16) -0.0026(19)

loop_
_atom_type_symbol
_atom_type_description
_atom_type_scat_dispersion_real
_atom_type_scat_dispersion_imag
_atom_type_scat_source
O O 0.0106 0.0060 'International Tables Vol C Tables 4.2.6.8 and 6.1.1.4'
F F 0.0171 0.0103 'International Tables Vol C Tables 4.2.6.8 and 6.1.1.4'
P P 0.1023 0.0942 'International Tables Vol C Tables 4.2.6.8 and 6.1.1.4'
Cu Cu 0.3201 1.2651 'International Tables Vol C Tables 4.2.6.8 and 6.1.1.4'
Ba Ba -0.3244 2.2819 'International Tables Vol C Tables 4.2.6.8 and 6.1.1.4'

loop_
_geom_angle_atom_site_label_1
_geom_angle_atom_site_label_2
_geom_angle_atom_site_label_3
_geom_angle
_geom_angle_site_symmetry_1
_geom_angle_site_symmetry_3
F1 Ba1 O4 147.95(12) 3_556 .
F1 Ba1 O1 127.25(14) 3_556 1_455
O4 Ba1 O1 75.30(14) . 1_455
F1 Ba1 F1 72.11(10) 3_556 2_565
O4 Ba1 F1 80.90(12) . 2_565
O1 Ba1 F1 154.96(12) 1_455 2_565
F1 Ba1 F1 71.97(10) 3_556 2_465
O4 Ba1 F1 109.61(12) . 2_465
O1 Ba1 F1 61.88(12) 1_455 2_465
F1 Ba1 F1 120.99(12) 2_565 2_465
F1 Ba1 O2 82.01(12) 3_556 3_656
O4 Ba1 O2 101.33(14) . 3_656
O1 Ba1 O2 128.83(13) 1_455 3_656
F1 Ba1 O2 63.43(13) 2_565 3_656
F1 Ba1 O2 149.06(12) 2_465 3_656
F1 Ba1 O4 58.57(11) 3_556 3_556
O4 Ba1 O4 150.93(11) . 3_556
O1 Ba1 O4 94.46(13) 1_455 3_556
F1 Ba1 O4 110.26(12) 2_565 3_556
F1 Ba1 O4 88.05(11) 2_465 3_556
O2 Ba1 O4 63.71(13) 3_656 3_556
F1 Ba1 O3 78.66(11) 3_556 2_565
O4 Ba1 O3 75.03(13) . 2_565
O1 Ba1 O3 98.91(12) 1_455 2_565
F1 Ba1 O3 67.00(11) 2_565 2_565
F1 Ba1 O3 61.15(12) 2_465 2_565
O2 Ba1 O3 130.19(13) 3_656 2_565
O4 Ba1 O3 133.93(11) 3_556 2_565
F1 Ba1 O3 128.52(11) 3_556 4_466
O4 Ba1 O3 77.95(13) . 4_466
O1 Ba1 O3 69.14(12) 1_455 4_466
F1 Ba1 O3 113.49(12) 2_565 4_466
F1 Ba1 O3 125.51(12) 2_465 4_466
O2 Ba1 O3 60.47(11) 3_656 4_466
O4 Ba1 O3 72.99(12) 3_556 4_466
O3 Ba1 O3 152.52(11) 2_565 4_466
F1 Ba1 O1 121.88(13) 3_556 .
O4 Ba1 O1 49.04(13) . .
O1 Ba1 O1 110.19(16) 1_455 .
F1 Ba1 O1 56.78(11) 2_565 .
F1 Ba1 O1 157.88(11) 2_465 .
O2 Ba1 O1 52.68(12) 3_656 .
O4 Ba1 O1 113.71(12) 3_556 .
O3 Ba1 O1 102.50(12) 2_565 .
O3 Ba1 O1 61.91(12) 4_466 .
F1 Ba1 P1 133.19(10) 3_556 .
O4 Ba1 P1 25.20(10) . .
O1 Ba1 P1 97.69(10) 1_455 .
F1 Ba1 P1 61.09(8) 2_565 .
F1 Ba1 P1 132.01(8) 2_465 .
O2 Ba1 P1 78.34(10) 3_656 .
O4 Ba1 P1 138.95(9) 3_556 .
O3 Ba1 P1 82.46(9) 2_565 .
O3 Ba1 P1 75.12(9) 4_466 .
O1 Ba1 P1 25.87(9) . .
F1 Ba1 Cu1 115.56(9) 3_556 4_466
O4 Ba1 Cu1 95.31(10) . 4_466
O1 Ba1 Cu1 32.11(10) 1_455 4_466
F1 Ba1 Cu1 162.27(8) 2_565 4_466
F1 Ba1 Cu1 76.64(8) 2_465 4_466
O2 Ba1 Cu1 100.79(10) 3_656 4_466
O4 Ba1 Cu1 65.68(8) 3_556 4_466
O3 Ba1 Cu1 128.98(8) 2_565 4_466
O3 Ba1 Cu1 48.90(8) 4_466 4_466
O1 Ba1 Cu1 107.86(9) . 4_466
P1 Ba1 Cu1 109.67(3) . 4_466
F1 Cu1 O1 167.7(2) . 4_466
F1 Cu1 O4 87.35(18) . .
O1 Cu1 O4 92.6(2) 4_466 .
F1 Cu1 O2 90.63(17) . 2_564
O1 Cu1 O2 86.8(2) 4_466 2_564
O4 Cu1 O2 167.3(2) . 2_564
F1 Cu1 O3 90.92(18) . 1_455
O1 Cu1 O3 101.00(17) 4_466 1_455
O4 Cu1 O3 104.27(17) . 1_455
O2 Cu1 O3 88.30(19) 2_564 1_455
F1 Cu1 Ba1 117.96(13) . 4_566
O1 Cu1 Ba1 50.12(14) 4_466 4_566
O4 Cu1 Ba1 103.03(13) . 4_566
O2 Cu1 Ba1 66.99(15) 2_564 4_566
O3 Cu1 Ba1 140.82(12) 1_455 4_566
F1 Cu1 Ba1 124.47(13) . 4_466
O1 Cu1 Ba1 62.11(14) 4_466 4_466
O4 Cu1 Ba1 138.33(14) . 4_466
O2 Cu1 Ba1 51.41(15) 2_564 4_466
O3 Cu1 Ba1 55.03(11) 1_455 4_466
Ba1 Cu1 Ba1 85.993(17) 4_566 4_466
F1 Cu1 Ba1 48.18(13) . 2_464
O1 Cu1 Ba1 139.35(15) 4_466 2_464
O4 Cu1 Ba1 121.29(14) . 2_464
O2 Cu1 Ba1 65.09(14) 2_564 2_464
O3 Cu1 Ba1 52.32(12) 1_455 2_464
Ba1 Cu1 Ba1 129.18(2) 4_566 2_464
Ba1 Cu1 Ba1 77.284(18) 4_466 2_464
F1 Cu1 Ba1 41.72(11) . 3_546
O1 Cu1 Ba1 141.90(16) 4_466 3_546
O4 Cu1 Ba1 50.10(14) . 3_546
O2 Cu1 Ba1 131.31(14) 2_564 3_546
O3 Cu1 Ba1 84.16(12) 1_455 3_546
Ba1 Cu1 Ba1 135.01(3) 4_566 3_546
Ba1 Cu1 Ba1 138.81(3) 4_466 3_546
Ba1 Cu1 Ba1 72.577(17) 2_464 3_546
F1 Cu1 Ba1 43.15(13) . 2_564
O1 Cu1 Ba1 124.57(14) 4_466 2_564
O4 Cu1 Ba1 90.60(14) . 2_564
O2 Cu1 Ba1 79.42(15) 2_564 2_564
O3 Cu1 Ba1 131.48(12) 1_455 2_564
Ba1 Cu1 Ba1 75.315(17) 4_566 2_564
Ba1 Cu1 Ba1 130.778(19) 4_466 2_564
Ba1 Cu1 Ba1 80.316(16) 2_464 2_564
Ba1 Cu1 Ba1 70.594(16) 3_546 2_564
O1 P1 O2 108.1(3) . .
O1 P1 O3 112.4(3) . .
O2 P1 O3 110.8(3) . .
O1 P1 O4 109.2(3) . .
O2 P1 O4 107.6(3) . .
O3 P1 O4 108.6(3) . .
O1 P1 Ba1 65.91(19) . .
O2 P1 Ba1 99.03(19) . .
O3 P1 Ba1 148.27(18) . .
O4 P1 Ba1 49.59(17) . .
O1 P1 Ba1 43.28(19) . 1_655
O2 P1 Ba1 67.16(19) . 1_655
O3 P1 Ba1 114.94(19) . 1_655
O4 P1 Ba1 135.00(17) . 1_655
Ba1 P1 Ba1 86.07(3) . 1_655
O1 P1 Ba1 143.2(2) . 3_546
O2 P1 Ba1 65.5(2) . 3_546
O3 P1 Ba1 103.22(18) . 3_546
O4 P1 Ba1 47.77(19) . 3_546
Ba1 P1 Ba1 78.99(3) . 3_546
Ba1 P1 Ba1 126.90(4) 1_655 3_546
P1 O1 Cu1 147.2(3) . 4_566
P1 O1 Ba1 114.5(3) . 1_655
Cu1 O1 Ba1 97.77(18) 4_566 1_655
P1 O1 Ba1 88.21(19) . .
Cu1 O1 Ba1 85.79(16) 4_566 .
Ba1 O1 Ba1 110.19(16) 1_655 .
Cu1 F1 Ba1 109.08(15) . 3_546
Cu1 F1 Ba1 109.00(17) . 2_564
Ba1 F1 Ba1 108.08(14) 3_546 2_564
Cu1 F1 Ba1 101.32(17) . 2_464
Ba1 F1 Ba1 107.84(14) 3_546 2_464
Ba1 F1 Ba1 121.00(12) 2_564 2_464
P1 O2 Cu1 130.3(3) . 2_565
P1 O2 Ba1 134.4(3) . 3_646
Cu1 O2 Ba1 95.07(17) 2_565 3_646
P1 O3 Cu1 114.4(2) . 1_655
P1 O3 Ba1 126.8(2) . 2_564
Cu1 O3 Ba1 91.66(14) 1_655 2_564
P1 O3 Ba1 123.6(2) . 4_566
Cu1 O3 Ba1 87.75(13) 1_655 4_566
Ba1 O3 Ba1 101.63(12) 2_564 4_566
P1 O4 Cu1 109.6(2) . .
P1 O4 Ba1 105.2(2) . .
Cu1 O4 Ba1 126.2(2) . .
P1 O4 Ba1 108.9(2) . 3_546
Cu1 O4 Ba1 97.91(17) . 3_546
Ba1 O4 Ba1 108.15(13) . 3_546

loop_
_geom_bond_atom_site_label_1
_geom_bond_atom_site_label_2
_geom_bond_distance
_geom_bond_site_symmetry_2
Ba1 F1 2.628(4) 3_556
Ba1 O4 2.769(4) .
Ba1 O1 2.782(5) 1_455
Ba1 F1 2.820(4) 2_565
Ba1 F1 2.829(4) 2_465
Ba1 O2 2.838(5) 3_656
Ba1 O4 2.890(5) 3_556
Ba1 O3 2.947(4) 2_565
Ba1 O3 2.966(4) 4_466
Ba1 O1 3.206(5) .
Ba1 P1 3.5096(16) .
Ba1 Cu1 3.5927(9) 4_466
Cu1 F1 1.926(4) .
Cu1 O1 1.928(5) 4_466
Cu1 O4 1.996(4) .
Cu1 O2 2.006(4) 2_564
Cu1 O3 2.190(4) 1_455
Cu1 Ba1 3.5926(9) 4_566
Cu1 Ba1 3.6171(9) 4_466
Cu1 Ba1 3.7219(9) 2_464
Cu1 Ba1 3.7315(8) 3_546
Cu1 Ba1 3.8992(9) 2_564
P1 O1 1.532(5) .
P1 O2 1.533(5) .
P1 O3 1.538(4) .
P1 O4 1.549(5) .
P1 Ba1 3.6921(16) 1_655
P1 Ba1 3.6939(16) 3_546
O1 Cu1 1.928(5) 4_566
O1 Ba1 2.782(5) 1_655
F1 Ba1 2.628(4) 3_546
F1 Ba1 2.820(4) 2_564
F1 Ba1 2.829(4) 2_464
O2 Cu1 2.006(4) 2_565
O2 Ba1 2.838(5) 3_646
O3 Cu1 2.190(4) 1_655
O3 Ba1 2.947(4) 2_564
O3 Ba1 2.966(4) 4_566
O4 Ba1 2.890(5) 3_546
